data_4302407
loop_
_publ_author_name
'Lan-Chang Liang'
'Liang-Chien Cheng'
'Tzung-Ling Tsai'
'Ching-Han Hu'
'Wen-Hsin Guo'

_publ_section_title
;
Biphenolate Phosphine Complexes of Tantalum
;
_journal_name_full 'Inorganic Chemistry'
_journal_page_first 5697
_journal_page_last 5703
_journal_paper_doi 10.1021/ic802125z
_journal_volume 48
_journal_year 2009
_chemical_formula_moiety 'C80 H90 O5 P2 Ta1'
_chemical_formula_sum 'C68 H91 O5 P2 Ta'
_chemical_formula_weight 1231.30
_chemical_name_systematic
;
 ?
;
_space_group_IT_number 14
_symmetry_cell_setting monoclinic
_symmetry_space_group_name_Hall '-P 2ybc'
_symmetry_space_group_name_H-M 'P 1 21/c 1'
_atom_sites_solution_hydrogens geom
_atom_sites_solution_primary direct
_atom_sites_solution_secondary difmap
_audit_creation_method SHELXL-97
_cell_angle_alpha 90.00
_cell_angle_beta 91.896(11)
_cell_angle_gamma 90.00
_cell_formula_units_Z 4
_cell_length_a 12.9740(15)
_cell_length_b 31.433(4)
_cell_length_c 22.293(3)
_cell_measurement_reflns_used 207031
_cell_measurement_temperature 200(2)
_cell_measurement_theta_max 25.1
_cell_measurement_theta_min 2.037
_cell_volume 9086(2)
_computing_cell_refinement 'HKL Scalepack (Otwinowski & Minor 1997)'
_computing_data_collection 'Collect (Nonius BV, 1997-2000)'
_computing_data_reduction 'HKL Denzo and Scalepack'
_computing_molecular_graphics 'Ortep-3 for Windows (Farrugia, 1997)'
_computing_publication_material 'WinGX publication routines (Farrugia, 1999)'
_computing_structure_refinement 'SHELXL-97 (Sheldrick, 1997)'
_computing_structure_solution 'SHELXS-86 (Sheldrick, 1986)'
_diffrn_ambient_temperature 200(2)
_diffrn_detector_area_resol_mean 9
_diffrn_measured_fraction_theta_full 0.688
_diffrn_measured_fraction_theta_max 0.688
_diffrn_measurement_device_type KappaCCD
_diffrn_measurement_method 'CCD rotation images, thick slices'
_diffrn_radiation_monochromator graphite
_diffrn_radiation_source 'fine-focus sealed tube'
_diffrn_radiation_type MoK\a
_diffrn_radiation_wavelength 0.71073
_diffrn_reflns_av_R_equivalents 0.1245
_diffrn_reflns_av_sigmaI/netI 0.1714
_diffrn_reflns_limit_h_max 16
_diffrn_reflns_limit_h_min -16
_diffrn_reflns_limit_k_max 31
_diffrn_reflns_limit_k_min -39
_diffrn_reflns_limit_l_max 26
_diffrn_reflns_limit_l_min -25
_diffrn_reflns_number 29182
_diffrn_reflns_theta_full 25.1
_diffrn_reflns_theta_max 25.10
_diffrn_reflns_theta_min 2.15
_exptl_absorpt_coefficient_mu 1.278
_exptl_absorpt_correction_T_max 1.0475
_exptl_absorpt_correction_T_min 0.6593
_exptl_absorpt_correction_type multi-scan
_exptl_absorpt_process_details
;
 ?
;
_exptl_crystal_colour 'pale yellow'
_exptl_crystal_density_diffrn 0.900
_exptl_crystal_density_method 'not measured'
_exptl_crystal_description prism
_exptl_crystal_F_000 2568
_exptl_crystal_size_max 0.34
_exptl_crystal_size_mid 0.14
_exptl_crystal_size_min 0.03
_refine_diff_density_max 2.778
_refine_diff_density_min -1.023
_refine_diff_density_rms 0.213
_refine_ls_extinction_coef 0.0139(9)
_refine_ls_extinction_expression Fc^*^=kFc[1+0.001xFc^2^\l^3^/sin(2\q)]^-1/4^
_refine_ls_extinction_method SHELXL
_refine_ls_goodness_of_fit_ref 1.009
_refine_ls_hydrogen_treatment fixed
_refine_ls_matrix_type full
_refine_ls_number_parameters 648
_refine_ls_number_reflns 13434
_refine_ls_number_restraints 0
_refine_ls_restrained_S_all 1.009
_refine_ls_R_factor_all 0.1682
_refine_ls_R_factor_gt 0.1116
_refine_ls_shift/su_max 0.056
_refine_ls_shift/su_mean 0.007
_refine_ls_structure_factor_coef Fsqd
_refine_ls_weighting_details 'calc w=1/[\s^2^(Fo^2^)+(0.1998P)^2^+0.0000P] where P=(Fo^2^+2Fc^2^)/3'
_refine_ls_weighting_scheme calc
_refine_ls_wR_factor_gt 0.3011
_refine_ls_wR_factor_ref 0.3290
_reflns_number_gt 7350
_reflns_number_total 13434
_reflns_threshold_expression >2sigma(I)
_cod_data_source_file ic802125z_si_002_3.cif
_cod_data_source_block 7654
_cod_original_cell_volume 9086.4(19)
_cod_original_sg_symbol_H-M 'P 21/c'
_cod_database_code 4302407

loop_
_symmetry_equiv_pos_as_xyz
'x, y, z'
'-x, y+1/2, -z+1/2'
'-x, -y, -z'
'x, -y-1/2, z-1/2'

loop_
_atom_site_label
_atom_site_type_symbol
_atom_site_fract_x
_atom_site_fract_y
_atom_site_fract_z
_atom_site_U_iso_or_equiv
_atom_site_adp_type
_atom_site_occupancy
_atom_site_symmetry_multiplicity
_atom_site_calc_flag
_atom_site_refinement_flags
_atom_site_disorder_assembly
_atom_site_disorder_group
C1 C 0.5370(13) 0.1665(4) 0.3339(7) 0.047(4) Uani 1 1 d . . .
C2 C 0.5491(11) 0.1727(4) 0.3951(7) 0.043(4) Uani 1 1 d . . .
C3 C 0.6312(13) 0.1492(4) 0.4276(7) 0.052(4) Uani 1 1 d . . .
C4 C 0.6492(13) 0.1576(5) 0.4970(8) 0.056(4) Uani 1 1 d . . .
C5 C 0.5450(12) 0.1481(6) 0.5338(7) 0.068(4) Uani 1 1 d . . .
H5A H 0.5233 0.1193 0.5268 0.102 Uiso 1 1 calc R . .
H5B H 0.4913 0.1672 0.5203 0.102 Uiso 1 1 calc R . .
H5C H 0.5591 0.1523 0.5759 0.102 Uiso 1 1 calc R . .
C6 C 0.6876(15) 0.2050(6) 0.5070(10) 0.101(7) Uani 1 1 d . . .
H6A H 0.6365 0.2243 0.4909 0.152 Uiso 1 1 calc R . .
H6B H 0.7512 0.2091 0.4870 0.152 Uiso 1 1 calc R . .
H6C H 0.6983 0.2102 0.5492 0.152 Uiso 1 1 calc R . .
C7 C 0.7334(12) 0.1272(5) 0.5238(7) 0.068(4) Uani 1 1 d . . .
H7A H 0.7115 0.0983 0.5184 0.102 Uiso 1 1 calc R . .
H7B H 0.7438 0.1330 0.5659 0.102 Uiso 1 1 calc R . .
H7C H 0.7968 0.1317 0.5037 0.102 Uiso 1 1 calc R . .
C8 C 0.6730(10) 0.1190(4) 0.3988(7) 0.045(4) Uani 1 1 d . . .
H8 H 0.7177 0.1014 0.4208 0.054 Uiso 1 1 calc R . .
C9 C 0.6586(12) 0.1094(4) 0.3365(8) 0.051(4) Uani 1 1 d . . .
C10 C 0.7148(14) 0.0744(5) 0.3074(8) 0.063(5) Uani 1 1 d . . .
C11 C 0.8085(17) 0.0554(8) 0.3442(11) 0.146(8) Uani 1 1 d . . .
H11A H 0.7843 0.0419 0.3797 0.218 Uiso 1 1 calc R . .
H11B H 0.8556 0.0778 0.3553 0.218 Uiso 1 1 calc R . .
H11C H 0.8430 0.0349 0.3201 0.218 Uiso 1 1 calc R . .
C12 C 0.7613(15) 0.0922(6) 0.2508(10) 0.113(9) Uani 1 1 d . . .
H12A H 0.7077 0.1046 0.2257 0.169 Uiso 1 1 calc R . .
H12B H 0.7941 0.0697 0.2295 0.169 Uiso 1 1 calc R . .
H12C H 0.8113 0.1136 0.2616 0.169 Uiso 1 1 calc R . .
C13 C 0.6296(19) 0.0366(8) 0.2886(12) 0.146(8) Uani 1 1 d . . .
H13A H 0.6039 0.0240 0.3244 0.218 Uiso 1 1 calc R . .
H13B H 0.6625 0.0152 0.2652 0.218 Uiso 1 1 calc R . .
H13C H 0.5734 0.0489 0.2655 0.218 Uiso 1 1 calc R . .
C14 C 0.5887(11) 0.1346(5) 0.3066(7) 0.047(4) Uani 1 1 d . . .
H14 H 0.5756 0.1297 0.2659 0.056 Uiso 1 1 calc R . .
C15 C 0.4801(14) 0.2086(6) 0.2226(9) 0.078(6) Uani 1 1 d . . .
C16 C 0.5791(17) 0.2277(7) 0.2217(10) 0.091(7) Uani 1 1 d . . .
H16 H 0.6146 0.2369 0.2562 0.109 Uiso 1 1 calc R . .
C17 C 0.6194(16) 0.2317(7) 0.1634(11) 0.084(7) Uani 1 1 d . . .
H17 H 0.6827 0.2447 0.1578 0.101 Uiso 1 1 calc R . .
C18 C 0.5589(17) 0.2150(7) 0.1135(9) 0.081(4) Uani 1 1 d . . .
H18 H 0.5879 0.2136 0.0759 0.097 Uiso 1 1 calc R . .
C19 C 0.4656(17) 0.2018(6) 0.1193(9) 0.081(4) Uani 1 1 d . . .
H19 H 0.4261 0.1966 0.0845 0.097 Uiso 1 1 calc R . .
C20 C 0.4200(15) 0.1949(5) 0.1736(9) 0.061(5) Uani 1 1 d . . .
H20 H 0.3555 0.1824 0.1769 0.074 Uiso 1 1 calc R . .
C21 C 0.3123(11) 0.1753(4) 0.3009(6) 0.038(3) Uani 1 1 d . . .
C22 C 0.2451(11) 0.1927(4) 0.3409(8) 0.051(4) Uani 1 1 d . . .
C23 C 0.1423(13) 0.1769(5) 0.3442(8) 0.061(5) Uani 1 1 d . . .
C24 C 0.0639(11) 0.1974(5) 0.3840(6) 0.046(4) Uani 1 1 d . . .
C25 C 0.1064(13) 0.1923(6) 0.4525(8) 0.076(6) Uani 1 1 d . . .
H25A H 0.1122 0.1626 0.4622 0.114 Uiso 1 1 calc R . .
H25B H 0.0593 0.2056 0.4790 0.114 Uiso 1 1 calc R . .
H25C H 0.1728 0.2055 0.4570 0.114 Uiso 1 1 calc R . .
C26 C 0.0514(14) 0.2425(5) 0.3681(12) 0.085(7) Uani 1 1 d . . .
H26A H -0.0006 0.2549 0.3921 0.128 Uiso 1 1 calc R . .
H26B H 0.0311 0.2448 0.3264 0.128 Uiso 1 1 calc R . .
H26C H 0.1156 0.2571 0.3753 0.128 Uiso 1 1 calc R . .
C27 C -0.0448(12) 0.1741(6) 0.3783(7) 0.071(5) Uani 1 1 d . . .
H27A H -0.0369 0.1449 0.3899 0.106 Uiso 1 1 calc R . .
H27B H -0.0705 0.1756 0.3375 0.106 Uiso 1 1 calc R . .
H27C H -0.0925 0.1878 0.4040 0.106 Uiso 1 1 calc R . .
C28 C 0.1173(11) 0.1408(5) 0.3094(7) 0.051(4) Uani 1 1 d . . .
H28 H 0.0515 0.1293 0.3117 0.061 Uiso 1 1 calc R . .
C29 C 0.1878(11) 0.1213(4) 0.2710(7) 0.043(4) Uani 1 1 d . . .
C30 C 0.1555(13) 0.0831(5) 0.2328(8) 0.059(5) Uani 1 1 d . . .
C31 C 0.0594(14) 0.0940(7) 0.1931(9) 0.101(8) Uani 1 1 d . . .
H31A H 0.0752 0.1171 0.1668 0.151 Uiso 1 1 calc R . .
H31B H 0.0038 0.1021 0.2181 0.151 Uiso 1 1 calc R . .
H31C H 0.0394 0.0696 0.1697 0.151 Uiso 1 1 calc R . .
C32 C 0.1243(18) 0.0486(6) 0.2766(11) 0.123(10) Uani 1 1 d . . .
H32A H 0.0799 0.0606 0.3058 0.184 Uiso 1 1 calc R . .
H32B H 0.1848 0.0371 0.2965 0.184 Uiso 1 1 calc R . .
H32C H 0.0884 0.0264 0.2551 0.184 Uiso 1 1 calc R . .
C33 C 0.2434(16) 0.0685(6) 0.1864(8) 0.098(7) Uani 1 1 d . . .
H33A H 0.2609 0.0921 0.1614 0.147 Uiso 1 1 calc R . .
H33B H 0.2172 0.0456 0.1617 0.147 Uiso 1 1 calc R . .
H33C H 0.3037 0.0591 0.2087 0.147 Uiso 1 1 calc R . .
C34 C 0.2859(13) 0.1390(4) 0.2720(7) 0.054(4) Uani 1 1 d . . .
H34 H 0.3369 0.1249 0.2514 0.065 Uiso 1 1 calc R . .
C35 C 0.2640(11) 0.3372(4) 0.3218(9) 0.056(5) Uani 1 1 d . . .
C36 C 0.2633(12) 0.3366(4) 0.3835(7) 0.047(4) Uani 1 1 d . . .
C37 C 0.1956(11) 0.3647(4) 0.4102(7) 0.046(4) Uani 1 1 d . . .
C38 C 0.1839(14) 0.3632(5) 0.4814(8) 0.061(5) Uani 1 1 d . . .
C39 C 0.2903(16) 0.3733(6) 0.5119(8) 0.088(6) Uani 1 1 d . . .
H39A H 0.2847 0.3722 0.5547 0.133 Uiso 1 1 calc R . .
H39B H 0.3121 0.4012 0.5003 0.133 Uiso 1 1 calc R . .
H39C H 0.3399 0.3527 0.4996 0.133 Uiso 1 1 calc R . .
C40 C 0.1425(15) 0.3196(6) 0.4995(8) 0.089(7) Uani 1 1 d . . .
H40A H 0.0806 0.3134 0.4764 0.133 Uiso 1 1 calc R . .
H40B H 0.1277 0.3197 0.5414 0.133 Uiso 1 1 calc R . .
H40C H 0.1933 0.2982 0.4921 0.133 Uiso 1 1 calc R . .
C41 C 0.1006(14) 0.3954(5) 0.4996(7) 0.079(6) Uani 1 1 d . . .
H41A H 0.0360 0.3881 0.4800 0.118 Uiso 1 1 calc R . .
H41B H 0.1206 0.4235 0.4878 0.118 Uiso 1 1 calc R . .
H41C H 0.0934 0.3946 0.5423 0.118 Uiso 1 1 calc R . .
C42 C 0.1440(12) 0.3917(5) 0.3777(8) 0.057(3) Uani 1 1 d . . .
H42 H 0.1027 0.4109 0.3978 0.069 Uiso 1 1 calc R . .
C43 C 0.1443(13) 0.3948(5) 0.3139(7) 0.054(4) Uani 1 1 d . . .
C44 C 0.0842(12) 0.4298(5) 0.2812(7) 0.047(4) Uani 1 1 d . . .
C45 C -0.0280(15) 0.4255(6) 0.2933(10) 0.109(6) Uani 1 1 d . . .
H45A H -0.0378 0.4272 0.3357 0.164 Uiso 1 1 calc R . .
H45B H -0.0526 0.3985 0.2785 0.164 Uiso 1 1 calc R . .
H45C H -0.0656 0.4480 0.2733 0.164 Uiso 1 1 calc R . .
C46 C 0.1218(12) 0.4729(5) 0.2987(9) 0.085(7) Uani 1 1 d . . .
H46A H 0.1171 0.4764 0.3413 0.128 Uiso 1 1 calc R . .
H46B H 0.0802 0.4940 0.2785 0.128 Uiso 1 1 calc R . .
H46C H 0.1923 0.4760 0.2877 0.128 Uiso 1 1 calc R . .
C47 C 0.0980(16) 0.4268(6) 0.2171(11) 0.109(6) Uani 1 1 d . . .
H47A H 0.0781 0.3989 0.2033 0.164 Uiso 1 1 calc R . .
H47B H 0.1691 0.4316 0.2087 0.164 Uiso 1 1 calc R . .
H47C H 0.0559 0.4478 0.1968 0.164 Uiso 1 1 calc R . .
C48 C 0.2134(13) 0.3660(5) 0.2870(8) 0.057(3) Uani 1 1 d . . .
H48 H 0.2235 0.3670 0.2459 0.069 Uiso 1 1 calc R . .
C49 C 0.3142(10) 0.2890(4) 0.2185(6) 0.039(3) Uani 1 1 d . . .
C50 C 0.2257(15) 0.2679(5) 0.2160(8) 0.058(5) Uani 1 1 d . . .
H50 H 0.1961 0.2607 0.2520 0.070 Uiso 1 1 calc R . .
C51 C 0.1793(17) 0.2571(6) 0.1681(14) 0.089(9) Uani 1 1 d . . .
H51 H 0.1182 0.2417 0.1688 0.106 Uiso 1 1 calc R . .
C52 C 0.2248(16) 0.2697(6) 0.1089(10) 0.076(6) Uani 1 1 d . . .
H52 H 0.1918 0.2649 0.0718 0.091 Uiso 1 1 calc R . .
C53 C 0.3331(15) 0.2916(6) 0.1162(11) 0.091(7) Uani 1 1 d . . .
H53 H 0.3720 0.2980 0.0831 0.109 Uiso 1 1 calc R . .
C54 C 0.3661(13) 0.3005(4) 0.1702(7) 0.046(4) Uani 1 1 d . . .
H54 H 0.4278 0.3152 0.1756 0.055 Uiso 1 1 calc R . .
C55 C 0.4795(13) 0.3296(5) 0.2937(7) 0.053(4) Uani 1 1 d . . .
C56 C 0.5570(13) 0.3175(4) 0.3369(8) 0.053(4) Uani 1 1 d . . .
C57 C 0.6476(13) 0.3394(5) 0.3450(8) 0.059(5) Uani 1 1 d . . .
C58 C 0.7324(18) 0.3229(7) 0.3931(9) 0.097(8) Uani 1 1 d . . .
C59 C 0.6864(15) 0.3279(7) 0.4574(8) 0.089(5) Uani 1 1 d . . .
H59A H 0.6271 0.3099 0.4604 0.134 Uiso 1 1 calc R . .
H59B H 0.6666 0.3570 0.4633 0.134 Uiso 1 1 calc R . .
H59C H 0.7375 0.3200 0.4874 0.134 Uiso 1 1 calc R . .
C60 C 0.7599(16) 0.2767(7) 0.3803(8) 0.089(5) Uani 1 1 d . . .
H60A H 0.6987 0.2595 0.3807 0.134 Uiso 1 1 calc R . .
H60B H 0.8085 0.2667 0.4104 0.134 Uiso 1 1 calc R . .
H60C H 0.7899 0.2747 0.3415 0.134 Uiso 1 1 calc R . .
C61 C 0.8300(13) 0.3519(9) 0.3921(8) 0.138(12) Uani 1 1 d . . .
H61A H 0.8809 0.3415 0.4208 0.207 Uiso 1 1 calc R . .
H61B H 0.8113 0.3805 0.4023 0.207 Uiso 1 1 calc R . .
H61C H 0.8577 0.3515 0.3527 0.207 Uiso 1 1 calc R . .
C62 C 0.6616(13) 0.3730(5) 0.3059(7) 0.058(5) Uani 1 1 d . . .
H62 H 0.7240 0.3875 0.3092 0.070 Uiso 1 1 calc R . .
C63 C 0.5939(14) 0.3862(4) 0.2641(7) 0.054(4) Uani 1 1 d . . .
C64 C 0.6202(15) 0.4259(5) 0.2251(9) 0.078(6) Uani 1 1 d . . .
C65 C 0.7054(15) 0.4140(7) 0.1833(9) 0.096(7) Uani 1 1 d . . .
H65A H 0.7273 0.4389 0.1622 0.144 Uiso 1 1 calc R . .
H65B H 0.6801 0.3932 0.1548 0.144 Uiso 1 1 calc R . .
H65C H 0.7627 0.4024 0.2062 0.144 Uiso 1 1 calc R . .
C66 C 0.627(2) 0.4661(6) 0.2674(8) 0.126(10) Uani 1 1 d . . .
H66A H 0.6523 0.4899 0.2454 0.189 Uiso 1 1 calc R . .
H66B H 0.6732 0.4602 0.3009 0.189 Uiso 1 1 calc R . .
H66C H 0.5598 0.4725 0.2817 0.189 Uiso 1 1 calc R . .
C67 C 0.5216 0.4355 0.1770(9) 0.120(9) Uani 1 1 d . . .
H67A H 0.5383 0.4591 0.1517 0.180 Uiso 1 1 calc R . .
H67B H 0.4612 0.4421 0.1989 0.180 Uiso 1 1 calc R . .
H67C H 0.5086 0.4108 0.1526 0.180 Uiso 1 1 calc R . .
C68 C 0.4987(13) 0.3645(5) 0.2569(6) 0.053(4) Uani 1 1 d . . .
H68 H 0.4498 0.3733 0.2281 0.064 Uiso 1 1 calc R . .
Ta1 Ta 0.40519(5) 0.254712(16) 0.39546(3) 0.0395(3) Uani 1 1 d . . .
O1 O 0.4121(10) 0.2582(3) 0.4843(5) 0.059(3) Uani 1 1 d . . .
H1 H 0.3611 0.2467 0.4979 0.088 Uiso 1 1 calc R . .
O2 O 0.4896(8) 0.2038(3) 0.4225(5) 0.055(3) Uani 1 1 d . . .
O3 O 0.2728(7) 0.2237(3) 0.3807(4) 0.039(2) Uani 1 1 d . . .
O4 O 0.3181(8) 0.3076(3) 0.4138(4) 0.054(3) Uani 1 1 d . . .
O5 O 0.5334(6) 0.2838(3) 0.3756(4) 0.035(2) Uani 1 1 d . . .
P1 P 0.4378(3) 0.20144(11) 0.30279(18) 0.0425(10) Uani 1 1 d . . .
P2 P 0.3613(3) 0.30046(11) 0.29438(18) 0.0449(10) Uani 1 1 d . . .

loop_
_atom_site_aniso_label
_atom_site_aniso_U_11
_atom_site_aniso_U_22
_atom_site_aniso_U_33
_atom_site_aniso_U_23
_atom_site_aniso_U_13
_atom_site_aniso_U_12
C1 0.061(11) 0.061(9) 0.019(11) -0.005(6) -0.008(8) -0.002(8)
C2 0.034(9) 0.048(7) 0.047(12) 0.010(6) -0.004(8) -0.014(6)
C3 0.065(12) 0.054(8) 0.035(12) -0.005(6) -0.011(8) 0.019(8)
C4 0.051(11) 0.071(10) 0.047(13) -0.002(8) -0.010(9) 0.004(8)
C5 0.063(9) 0.101(9) 0.039(9) 0.006(6) -0.007(7) 0.025(7)
C6 0.063(14) 0.086(13) 0.16(2) -0.029(13) 0.020(14) 0.010(11)
C7 0.063(9) 0.101(9) 0.039(9) 0.006(6) -0.007(7) 0.025(7)
C8 0.025(8) 0.052(8) 0.057(13) 0.014(7) -0.006(7) 0.005(6)
C9 0.046(10) 0.057(8) 0.050(13) 0.006(7) 0.008(8) -0.004(7)
C10 0.068(13) 0.057(9) 0.063(14) -0.013(8) -0.010(10) 0.007(9)
C11 0.109(15) 0.165(17) 0.162(19) -0.057(14) -0.003(13) 0.081(14)
C12 0.075(16) 0.098(15) 0.17(2) 0.027(14) 0.079(16) 0.022(12)
C13 0.109(15) 0.165(17) 0.162(19) -0.057(14) -0.003(13) 0.081(14)
C14 0.046(10) 0.074(10) 0.018(11) -0.014(6) -0.025(8) 0.005(7)
C15 0.048(12) 0.089(12) 0.100(19) 0.020(11) 0.055(12) -0.011(10)
C16 0.099(18) 0.115(15) 0.062(17) 0.043(12) 0.037(13) 0.015(13)
C17 0.050(13) 0.113(15) 0.09(2) 0.031(13) 0.023(12) 0.007(11)
C18 0.083(13) 0.128(12) 0.030(10) 0.001(7) 0.004(9) 0.001(10)
C19 0.083(13) 0.128(12) 0.030(10) 0.001(7) 0.004(9) 0.001(10)
C20 0.067(13) 0.057(9) 0.059(14) -0.022(8) -0.006(10) 0.000(8)
C21 0.038(9) 0.064(8) 0.011(9) 0.004(6) -0.009(7) 0.008(7)
C22 0.024(8) 0.046(8) 0.083(14) -0.014(7) -0.006(8) 0.002(6)
C23 0.061(12) 0.057(9) 0.067(14) -0.008(8) 0.027(10) -0.013(8)
C24 0.035(9) 0.089(11) 0.015(11) -0.022(7) 0.003(7) -0.016(7)
C25 0.048(12) 0.119(15) 0.061(16) -0.002(10) 0.013(10) -0.003(10)
C26 0.029(9) 0.074(11) 0.15(2) -0.027(11) 0.005(12) -0.015(8)
C27 0.052(12) 0.115(14) 0.046(13) -0.016(9) 0.009(9) -0.030(10)
C28 0.023(8) 0.080(10) 0.052(13) -0.011(8) 0.010(8) -0.022(7)
C29 0.029(9) 0.065(9) 0.034(11) -0.007(6) -0.009(7) -0.004(7)
C30 0.052(12) 0.057(9) 0.069(14) -0.018(8) 0.016(10) -0.008(8)
C31 0.045(13) 0.15(2) 0.11(2) -0.052(15) -0.006(12) 0.013(12)
C32 0.12(2) 0.073(13) 0.18(3) -0.063(15) 0.042(18) -0.031(13)
C33 0.14(2) 0.086(13) 0.064(16) -0.037(10) 0.003(14) -0.020(13)
C34 0.062(12) 0.054(8) 0.045(12) -0.008(7) -0.015(9) -0.002(8)
C35 0.017(8) 0.053(8) 0.098(16) 0.026(8) 0.023(9) -0.001(6)
C36 0.063(11) 0.061(8) 0.018(10) -0.001(6) 0.007(8) 0.027(8)
C37 0.034(9) 0.065(9) 0.038(12) -0.006(7) -0.005(8) 0.000(7)
C38 0.077(14) 0.056(9) 0.049(13) -0.001(7) 0.011(10) 0.021(9)
C39 0.115(19) 0.106(14) 0.043(15) -0.003(10) -0.006(12) 0.017(13)
C40 0.107(17) 0.093(13) 0.068(16) 0.020(10) 0.025(12) 0.037(12)
C41 0.114(17) 0.082(11) 0.043(13) -0.011(8) 0.034(11) 0.024(11)
C42 0.057(8) 0.074(7) 0.039(9) -0.003(5) -0.017(6) 0.007(6)
C43 0.074(13) 0.074(10) 0.017(11) 0.001(6) 0.010(9) 0.000(9)
C44 0.037(10) 0.078(10) 0.029(12) 0.009(7) 0.020(8) 0.008(7)
C45 0.085(12) 0.078(9) 0.162(18) 0.030(9) -0.043(11) 0.024(8)
C46 0.030(10) 0.091(13) 0.133(19) 0.047(12) -0.030(11) 0.010(9)
C47 0.085(12) 0.078(9) 0.162(18) 0.030(9) -0.043(11) 0.024(8)
C48 0.057(8) 0.074(7) 0.039(9) -0.003(5) -0.017(6) 0.007(6)
C49 0.021(8) 0.060(8) 0.034(11) -0.003(6) -0.007(7) 0.001(6)
C50 0.063(13) 0.088(11) 0.025(13) -0.012(8) 0.023(10) -0.010(9)
C51 0.054(13) 0.073(11) 0.14(3) -0.010(13) -0.045(15) 0.012(9)
C52 0.067(14) 0.122(15) 0.036(16) 0.010(10) -0.043(11) -0.016(11)
C53 0.059(14) 0.087(13) 0.13(2) 0.022(13) 0.031(14) -0.005(11)
C54 0.059(11) 0.068(9) 0.012(11) -0.010(6) 0.005(8) -0.016(8)
C55 0.049(11) 0.070(10) 0.042(13) -0.008(7) 0.010(9) 0.012(8)
C56 0.060(12) 0.051(8) 0.047(12) -0.003(7) 0.019(9) -0.007(8)
C57 0.052(12) 0.070(10) 0.055(14) 0.016(8) -0.024(9) -0.022(8)
C58 0.13(2) 0.111(15) 0.053(16) 0.027(11) -0.042(13) -0.068(14)
C59 0.103(13) 0.136(13) 0.027(11) 0.004(8) -0.010(8) -0.017(10)
C60 0.103(13) 0.136(13) 0.027(11) 0.004(8) -0.010(8) -0.017(10)
C61 0.024(10) 0.35(4) 0.041(16) 0.080(18) -0.030(10) -0.056(16)
C62 0.055(12) 0.078(10) 0.039(14) 0.007(8) -0.028(9) -0.021(8)
C63 0.067(12) 0.054(8) 0.040(12) -0.006(7) 0.007(9) -0.018(8)
C64 0.071(15) 0.066(10) 0.099(18) 0.002(10) 0.028(12) -0.008(10)
C65 0.080(16) 0.155(19) 0.054(16) 0.020(12) 0.011(12) 0.007(14)
C66 0.22(3) 0.095(14) 0.058(17) 0.039(11) -0.076(16) -0.087(16)
C67 0.17(2) 0.074(12) 0.11(2) 0.041(12) -0.051(17) -0.025(14)
C68 0.072(12) 0.069(9) 0.018(11) 0.005(7) -0.012(8) 0.012(8)
Ta1 0.0386(4) 0.0493(4) 0.0303(5) -0.0004(3) -0.0031(3) 0.0019(3)
O1 0.076(9) 0.058(6) 0.043(9) 0.000(4) 0.005(7) 0.010(5)
O2 0.048(7) 0.070(6) 0.047(8) -0.002(5) 0.008(6) 0.007(5)
O3 0.023(5) 0.055(5) 0.037(7) -0.005(4) -0.009(4) 0.003(4)
O4 0.061(8) 0.059(6) 0.043(8) -0.006(5) -0.005(6) 0.003(5)
O5 0.016(5) 0.053(5) 0.037(7) 0.012(4) 0.002(4) -0.002(4)
P1 0.041(3) 0.056(2) 0.031(3) -0.0010(16) 0.0013(19) 0.0007(17)
P2 0.049(3) 0.056(2) 0.029(3) -0.0005(16) 0.001(2) -0.0021(18)

loop_
_atom_type_symbol
_atom_type_description
_atom_type_scat_dispersion_real
_atom_type_scat_dispersion_imag
_atom_type_scat_source
C C 0.0033 0.0016 'International Tables Vol C Tables 4.2.6.8 and 6.1.1.4'
H H 0.0000 0.0000 'International Tables Vol C Tables 4.2.6.8 and 6.1.1.4'
Ta Ta -0.7052 6.5227 'International Tables Vol C Tables 4.2.6.8 and 6.1.1.4'
O O 0.0106 0.0060 'International Tables Vol C Tables 4.2.6.8 and 6.1.1.4'
P P 0.1023 0.0942 'International Tables Vol C Tables 4.2.6.8 and 6.1.1.4'

loop_
_geom_angle_atom_site_label_1
_geom_angle_atom_site_label_2
_geom_angle_atom_site_label_3
_geom_angle
_geom_angle_site_symmetry_1
_geom_angle_site_symmetry_3
_geom_angle_publ_flag
C14 C1 C2 120.1(15) . . ?
C14 C1 P1 129.0(13) . . ?
C2 C1 P1 110.4(11) . . ?
C1 C2 O2 118.9(13) . . ?
C1 C2 C3 118.3(14) . . ?
O2 C2 C3 122.6(14) . . ?
C8 C3 C2 116.1(15) . . ?
C8 C3 C4 124.4(14) . . ?
C2 C3 C4 118.7(13) . . ?
C7 C4 C3 110.7(13) . . ?
C7 C4 C6 108.0(14) . . ?
C3 C4 C6 109.3(14) . . ?
C7 C4 C5 106.2(13) . . ?
C3 C4 C5 111.3(13) . . ?
C6 C4 C5 111.2(14) . . ?
C4 C5 H5A 109.5 . . ?
C4 C5 H5B 109.5 . . ?
H5A C5 H5B 109.5 . . ?
C4 C5 H5C 109.5 . . ?
H5A C5 H5C 109.5 . . ?
H5B C5 H5C 109.5 . . ?
C4 C6 H6A 109.5 . . ?
C4 C6 H6B 109.5 . . ?
H6A C6 H6B 109.5 . . ?
C4 C6 H6C 109.5 . . ?
H6A C6 H6C 109.5 . . ?
H6B C6 H6C 109.5 . . ?
C4 C7 H7A 109.5 . . ?
C4 C7 H7B 109.5 . . ?
H7A C7 H7B 109.5 . . ?
C4 C7 H7C 109.5 . . ?
H7A C7 H7C 109.5 . . ?
H7B C7 H7C 109.5 . . ?
C3 C8 C9 127.1(14) . . ?
C3 C8 H8 116.5 . . ?
C9 C8 H8 116.5 . . ?
C14 C9 C8 114.6(14) . . ?
C14 C9 C10 123.1(16) . . ?
C8 C9 C10 122.3(15) . . ?
C9 C10 C12 107.8(14) . . ?
C9 C10 C11 116.0(15) . . ?
C12 C10 C11 104.7(17) . . ?
C9 C10 C13 107.8(14) . . ?
C12 C10 C13 109.4(17) . . ?
C11 C10 C13 110.9(16) . . ?
C10 C11 H11A 109.5 . . ?
C10 C11 H11B 109.4 . . ?
H11A C11 H11B 109.5 . . ?
C10 C11 H11C 109.5 . . ?
H11A C11 H11C 109.5 . . ?
H11B C11 H11C 109.5 . . ?
C10 C12 H12A 109.5 . . ?
C10 C12 H12B 109.5 . . ?
H12A C12 H12B 109.5 . . ?
C10 C12 H12C 109.5 . . ?
H12A C12 H12C 109.5 . . ?
H12B C12 H12C 109.5 . . ?
C10 C13 H13A 109.5 . . ?
C10 C13 H13B 109.5 . . ?
H13A C13 H13B 109.5 . . ?
C10 C13 H13C 109.5 . . ?
H13A C13 H13C 109.5 . . ?
H13B C13 H13C 109.5 . . ?
C9 C14 C1 122.7(15) . . ?
C9 C14 H14 118.7 . . ?
C1 C14 H14 118.7 . . ?
C20 C15 C16 127.1(18) . . ?
C20 C15 P1 122.1(13) . . ?
C16 C15 P1 110.8(17) . . ?
C15 C16 C17 114(2) . . ?
C15 C16 H16 122.8 . . ?
C17 C16 H16 122.8 . . ?
C16 C17 C18 118(2) . . ?
C16 C17 H17 121.1 . . ?
C18 C17 H17 121.1 . . ?
C19 C18 C17 122(2) . . ?
C19 C18 H18 119.1 . . ?
C17 C18 H18 119.1 . . ?
C18 C19 C20 125(2) . . ?
C18 C19 H19 117.6 . . ?
C20 C19 H19 117.6 . . ?
C19 C20 C15 113.3(18) . . ?
C19 C20 H20 123.4 . . ?
C15 C20 H20 123.4 . . ?
C34 C21 C22 119.1(15) . . ?
C34 C21 P1 127.3(12) . . ?
C22 C21 P1 112.9(10) . . ?
O3 C22 C21 123.1(13) . . ?
O3 C22 C23 116.3(13) . . ?
C21 C22 C23 120.5(13) . . ?
C28 C23 C22 116.8(14) . . ?
C28 C23 C24 121.3(14) . . ?
C22 C23 C24 121.9(13) . . ?
C26 C24 C23 109.9(14) . . ?
C26 C24 C27 109.5(14) . . ?
C23 C24 C27 111.5(12) . . ?
C26 C24 C25 111.0(14) . . ?
C23 C24 C25 107.2(14) . . ?
C27 C24 C25 107.7(12) . . ?
C24 C25 H25A 109.5 . . ?
C24 C25 H25B 109.5 . . ?
H25A C25 H25B 109.5 . . ?
C24 C25 H25C 109.5 . . ?
H25A C25 H25C 109.5 . . ?
H25B C25 H25C 109.5 . . ?
C24 C26 H26A 109.5 . . ?
C24 C26 H26B 109.4 . . ?
H26A C26 H26B 109.5 . . ?
C24 C26 H26C 109.5 . . ?
H26A C26 H26C 109.5 . . ?
H26B C26 H26C 109.5 . . ?
C24 C27 H27A 109.5 . . ?
C24 C27 H27B 109.5 . . ?
H27A C27 H27B 109.5 . . ?
C24 C27 H27C 109.5 . . ?
H27A C27 H27C 109.5 . . ?
H27B C27 H27C 109.5 . . ?
C23 C28 C29 122.8(13) . . ?
C23 C28 H28 118.6 . . ?
C29 C28 H28 118.6 . . ?
C34 C29 C28 115.3(13) . . ?
C34 C29 C30 124.1(14) . . ?
C28 C29 C30 120.6(13) . . ?
C31 C30 C32 107.4(17) . . ?
C31 C30 C29 110.3(14) . . ?
C32 C30 C29 106.1(15) . . ?
C31 C30 C33 105.5(15) . . ?
C32 C30 C33 114.4(14) . . ?
C29 C30 C33 113.1(13) . . ?
C30 C31 H31A 109.5 . . ?
C30 C31 H31B 109.5 . . ?
H31A C31 H31B 109.5 . . ?
C30 C31 H31C 109.5 . . ?
H31A C31 H31C 109.5 . . ?
H31B C31 H31C 109.5 . . ?
C30 C32 H32A 109.5 . . ?
C30 C32 H32B 109.5 . . ?
H32A C32 H32B 109.5 . . ?
C30 C32 H32C 109.4 . . ?
H32A C32 H32C 109.5 . . ?
H32B C32 H32C 109.5 . . ?
C30 C33 H33A 109.5 . . ?
C30 C33 H33B 109.5 . . ?
H33A C33 H33B 109.5 . . ?
C30 C33 H33C 109.5 . . ?
H33A C33 H33C 109.5 . . ?
H33B C33 H33C 109.5 . . ?
C21 C34 C29 124.4(15) . . ?
C21 C34 H34 117.8 . . ?
C29 C34 H34 117.8 . . ?
C48 C35 C36 124.5(15) . . ?
C48 C35 P2 124.0(15) . . ?
C36 C35 P2 110.6(11) . . ?
O4 C36 C35 119.9(12) . . ?
O4 C36 C37 123.6(14) . . ?
C35 C36 C37 116.3(14) . . ?
C42 C37 C36 120.1(16) . . ?
C42 C37 C38 120.8(15) . . ?
C36 C37 C38 119.1(13) . . ?
C40 C38 C41 105.3(14) . . ?
C40 C38 C39 112.4(16) . . ?
C41 C38 C39 111.9(15) . . ?
C40 C38 C37 109.4(14) . . ?
C41 C38 C37 109.3(13) . . ?
C39 C38 C37 108.5(13) . . ?
C38 C39 H39A 109.5 . . ?
C38 C39 H39B 109.5 . . ?
H39A C39 H39B 109.5 . . ?
C38 C39 H39C 109.5 . . ?
H39A C39 H39C 109.5 . . ?
H39B C39 H39C 109.5 . . ?
C38 C40 H40A 109.5 . . ?
C38 C40 H40B 109.5 . . ?
H40A C40 H40B 109.5 . . ?
C38 C40 H40C 109.5 . . ?
H40A C40 H40C 109.5 . . ?
H40B C40 H40C 109.5 . . ?
C38 C41 H41A 109.5 . . ?
C38 C41 H41B 109.5 . . ?
H41A C41 H41B 109.5 . . ?
C38 C41 H41C 109.5 . . ?
H41A C41 H41C 109.5 . . ?
H41B C41 H41C 109.5 . . ?
C37 C42 C43 126.0(16) . . ?
C37 C42 H42 117.0 . . ?
C43 C42 H42 117.0 . . ?
C42 C43 C48 113.6(15) . . ?
C42 C43 C44 120.7(14) . . ?
C48 C43 C44 125.3(14) . . ?
C47 C44 C46 105.5(14) . . ?
C47 C44 C45 108.9(17) . . ?
C46 C44 C45 110.4(14) . . ?
C47 C44 C43 110.4(13) . . ?
C46 C44 C43 111.9(14) . . ?
C45 C44 C43 109.6(13) . . ?
C44 C45 H45A 109.5 . . ?
C44 C45 H45B 109.5 . . ?
H45A C45 H45B 109.5 . . ?
C44 C45 H45C 109.5 . . ?
H45A C45 H45C 109.5 . . ?
H45B C45 H45C 109.5 . . ?
C44 C46 H46A 109.5 . . ?
C44 C46 H46B 109.5 . . ?
H46A C46 H46B 109.5 . . ?
C44 C46 H46C 109.5 . . ?
H46A C46 H46C 109.5 . . ?
H46B C46 H46C 109.5 . . ?
C44 C47 H47A 109.5 . . ?
C44 C47 H47B 109.5 . . ?
H47A C47 H47B 109.5 . . ?
C44 C47 H47C 109.5 . . ?
H47A C47 H47C 109.5 . . ?
H47B C47 H47C 109.5 . . ?
C35 C48 C43 119.1(17) . . ?
C35 C48 H48 120.4 . . ?
C43 C48 H48 120.4 . . ?
C50 C49 C54 124.0(15) . . ?
C50 C49 P2 113.7(12) . . ?
C54 C49 P2 122.2(12) . . ?
C51 C50 C49 124(2) . . ?
C51 C50 H50 117.9 . . ?
C49 C50 H50 118.0 . . ?
C50 C51 C52 119(2) . . ?
C50 C51 H51 120.7 . . ?
C52 C51 H51 120.6 . . ?
C51 C52 C53 113.4(17) . . ?
C51 C52 H52 123.3 . . ?
C53 C52 H52 123.3 . . ?
C54 C53 C52 117.4(18) . . ?
C54 C53 H53 121.3 . . ?
C52 C53 H53 121.3 . . ?
C53 C54 C49 122.0(17) . . ?
C53 C54 H54 119.0 . . ?
C49 C54 H54 119.0 . . ?
C68 C55 C56 118.1(15) . . ?
C68 C55 P2 125.2(14) . . ?
C56 C55 P2 116.5(12) . . ?
C57 C56 O5 120.0(16) . . ?
C57 C56 C55 122.8(14) . . ?
O5 C56 C55 117.0(14) . . ?
C56 C57 C62 115.4(16) . . ?
C56 C57 C58 119.7(14) . . ?
C62 C57 C58 124.6(15) . . ?
C60 C58 C61 111(2) . . ?
C60 C58 C59 111.4(15) . . ?
C61 C58 C59 106.5(16) . . ?
C60 C58 C57 110.1(15) . . ?
C61 C58 C57 110.0(14) . . ?
C59 C58 C57 107.6(19) . . ?
C58 C59 H59A 109.5 . . ?
C58 C59 H59B 109.5 . . ?
H59A C59 H59B 109.5 . . ?
C58 C59 H59C 109.5 . . ?
H59A C59 H59C 109.5 . . ?
H59B C59 H59C 109.5 . . ?
C58 C60 H60A 109.5 . . ?
C58 C60 H60B 109.5 . . ?
H60A C60 H60B 109.5 . . ?
C58 C60 H60C 109.5 . . ?
H60A C60 H60C 109.5 . . ?
H60B C60 H60C 109.5 . . ?
C58 C61 H61A 109.5 . . ?
C58 C61 H61B 109.5 . . ?
H61A C61 H61B 109.5 . . ?
C58 C61 H61C 109.5 . . ?
H61A C61 H61C 109.5 . . ?
H61B C61 H61C 109.5 . . ?
C63 C62 C57 125.7(16) . . ?
C63 C62 H62 117.1 . . ?
C57 C62 H62 117.2 . . ?
C62 C63 C68 118.9(14) . . ?
C62 C63 C64 119.3(16) . . ?
C68 C63 C64 121.8(16) . . ?
C65 C64 C66 122.5(18) . . ?
C65 C64 C63 108.9(15) . . ?
C66 C64 C63 108.3(15) . . ?
C65 C64 C67 102.0(15) . . ?
C66 C64 C67 105.4(14) . . ?
C63 C64 C67 109.0(13) . . ?
C64 C65 H65A 109.5 . . ?
C64 C65 H65B 109.5 . . ?
H65A C65 H65B 109.5 . . ?
C64 C65 H65C 109.5 . . ?
H65A C65 H65C 109.5 . . ?
H65B C65 H65C 109.5 . . ?
C64 C66 H66A 109.5 . . ?
C64 C66 H66B 109.5 . . ?
H66A C66 H66B 109.5 . . ?
C64 C66 H66C 109.4 . . ?
H66A C66 H66C 109.5 . . ?
H66B C66 H66C 109.5 . . ?
C64 C67 H67A 109.5 . . ?
C64 C67 H67B 109.5 . . ?
H67A C67 H67B 109.5 . . ?
C64 C67 H67C 109.5 . . ?
H67A C67 H67C 109.5 . . ?
H67B C67 H67C 109.5 . . ?
C55 C68 C63 118.9(15) . . ?
C55 C68 H68 120.5 . . ?
C63 C68 H68 120.6 . . ?
O5 Ta1 O1 100.9(4) . . ?
O5 Ta1 O3 157.5(4) . . ?
O1 Ta1 O3 101.7(4) . . ?
O5 Ta1 O2 88.9(4) . . ?
O1 Ta1 O2 74.9(4) . . ?
O3 Ta1 O2 96.8(4) . . ?
O5 Ta1 O4 98.3(4) . . ?
O1 Ta1 O4 76.3(4) . . ?
O3 Ta1 O4 87.3(4) . . ?
O2 Ta1 O4 151.1(4) . . ?
O5 Ta1 P1 87.8(3) . . ?
O1 Ta1 P1 142.6(3) . . ?
O3 Ta1 P1 74.1(3) . . ?
O2 Ta1 P1 69.0(3) . . ?
O4 Ta1 P1 138.8(3) . . ?
O5 Ta1 P2 73.9(3) . . ?
O1 Ta1 P2 143.1(3) . . ?
O3 Ta1 P2 88.1(3) . . ?
O2 Ta1 P2 139.8(3) . . ?
O4 Ta1 P2 68.7(3) . . ?
P1 Ta1 P2 74.20(12) . . ?
Ta1 O1 H1 109.5 . . ?
C2 O2 Ta1 136.5(9) . . ?
C22 O3 Ta1 131.8(9) . . ?
C36 O4 Ta1 137.8(9) . . ?
C56 O5 Ta1 133.8(9) . . ?
C1 P1 C21 111.0(6) . . ?
C1 P1 C15 102.0(8) . . ?
C21 P1 C15 108.5(8) . . ?
C1 P1 Ta1 102.1(5) . . ?
C21 P1 Ta1 97.8(5) . . ?
C15 P1 Ta1 134.7(6) . . ?
C55 P2 C49 110.9(7) . . ?
C55 P2 C35 106.3(7) . . ?
C49 P2 C35 102.8(8) . . ?
C55 P2 Ta1 97.0(6) . . ?
C49 P2 Ta1 136.3(5) . . ?
C35 P2 Ta1 100.7(6) . . ?

loop_
_geom_bond_atom_site_label_1
_geom_bond_atom_site_label_2
_geom_bond_distance
_geom_bond_site_symmetry_2
_geom_bond_publ_flag
C1 C14 1.362(19) . ?
C1 C2 1.382(19) . ?
C1 P1 1.812(16) . ?
C2 O2 1.400(16) . ?
C2 C3 1.468(19) . ?
C3 C8 1.275(18) . ?
C3 C4 1.58(2) . ?
C4 C7 1.554(19) . ?
C4 C6 1.58(2) . ?
C4 C5 1.63(2) . ?
C5 H5A 0.9600 . ?
C5 H5B 0.9600 . ?
C5 H5C 0.9600 . ?
C6 H6A 0.9600 . ?
C6 H6B 0.9600 . ?
C6 H6C 0.9600 . ?
C7 H7A 0.9600 . ?
C7 H7B 0.9600 . ?
C7 H7C 0.9600 . ?
C8 C9 1.43(2) . ?
C8 H8 0.9300 . ?
C9 C14 1.362(19) . ?
C9 C10 1.48(2) . ?
C10 C12 1.52(2) . ?
C10 C11 1.56(2) . ?
C10 C13 1.67(3) . ?
C11 H11A 0.9600 . ?
C11 H11B 0.9600 . ?
C11 H11C 0.9600 . ?
C12 H12A 0.9600 . ?
C12 H12B 0.9600 . ?
C12 H12C 0.9600 . ?
C13 H13A 0.9600 . ?
C13 H13B 0.9600 . ?
C13 H13C 0.9600 . ?
C14 H14 0.9300 . ?
C15 C20 1.39(2) . ?
C15 C16 1.42(3) . ?
C15 P1 1.900(18) . ?
C16 C17 1.42(2) . ?
C16 H16 0.9300 . ?
C17 C18 1.44(3) . ?
C17 H17 0.9300 . ?
C18 C19 1.29(2) . ?
C18 H18 0.9300 . ?
C19 C20 1.38(2) . ?
C19 H19 0.9300 . ?
C20 H20 0.9300 . ?
C21 C34 1.348(18) . ?
C21 C22 1.381(18) . ?
C21 P1 1.822(15) . ?
C22 O3 1.359(16) . ?
C22 C23 1.427(19) . ?
C23 C28 1.406(19) . ?
C23 C24 1.517(18) . ?
C24 C26 1.47(2) . ?
C24 C27 1.590(18) . ?
C24 C25 1.61(2) . ?
C25 H25A 0.9600 . ?
C25 H25B 0.9600 . ?
C25 H25C 0.9600 . ?
C26 H26A 0.9600 . ?
C26 H26B 0.9600 . ?
C26 H26C 0.9600 . ?
C27 H27A 0.9600 . ?
C27 H27B 0.9600 . ?
C27 H27C 0.9600 . ?
C28 C29 1.413(18) . ?
C28 H28 0.9300 . ?
C29 C34 1.389(19) . ?
C29 C30 1.522(19) . ?
C30 C31 1.54(2) . ?
C30 C32 1.52(3) . ?
C30 C33 1.63(2) . ?
C31 H31A 0.9600 . ?
C31 H31B 0.9600 . ?
C31 H31C 0.9600 . ?
C32 H32A 0.9600 . ?
C32 H32B 0.9600 . ?
C32 H32C 0.9600 . ?
C33 H33A 0.9600 . ?
C33 H33B 0.9600 . ?
C33 H33C 0.9600 . ?
C34 H34 0.9300 . ?
C35 C48 1.35(2) . ?
C35 C36 1.38(2) . ?
C35 P2 1.832(15) . ?
C36 O4 1.327(16) . ?
C36 C37 1.393(18) . ?
C37 C42 1.288(19) . ?
C37 C38 1.60(2) . ?
C38 C40 1.53(2) . ?
C38 C41 1.544(19) . ?
C38 C39 1.55(2) . ?
C39 H39A 0.9600 . ?
C39 H39B 0.9600 . ?
C39 H39C 0.9600 . ?
C40 H40A 0.9600 . ?
C40 H40B 0.9600 . ?
C40 H40C 0.9600 . ?
C41 H41A 0.9600 . ?
C41 H41B 0.9600 . ?
C41 H41C 0.9600 . ?
C42 C43 1.426(19) . ?
C42 H42 0.9300 . ?
C43 C48 1.42(2) . ?
C43 C44 1.52(2) . ?
C44 C47 1.45(3) . ?
C44 C46 1.49(2) . ?
C44 C45 1.49(2) . ?
C45 H45A 0.9600 . ?
C45 H45B 0.9600 . ?
C45 H45C 0.9600 . ?
C46 H46A 0.9600 . ?
C46 H46B 0.9600 . ?
C46 H46C 0.9600 . ?
C47 H47A 0.9600 . ?
C47 H47B 0.9600 . ?
C47 H47C 0.9600 . ?
C48 H48 0.9300 . ?
C49 C50 1.33(2) . ?
C49 C54 1.338(18) . ?
C49 P2 1.817(15) . ?
C50 C51 1.26(3) . ?
C50 H50 0.9300 . ?
C51 C52 1.52(3) . ?
C51 H51 0.9300 . ?
C52 C53 1.57(2) . ?
C52 H52 0.9300 . ?
C53 C54 1.29(2) . ?
C53 H53 0.9300 . ?
C54 H54 0.9300 . ?
C55 C68 1.40(2) . ?
C55 C56 1.42(2) . ?
C55 P2 1.786(17) . ?
C56 C57 1.37(2) . ?
C56 O5 1.408(16) . ?
C57 C62 1.39(2) . ?
C57 C58 1.60(2) . ?
C58 C60 1.52(3) . ?
C58 C61 1.56(2) . ?
C58 C59 1.58(2) . ?
C59 H59A 0.9600 . ?
C59 H59B 0.9600 . ?
C59 H59C 0.9600 . ?
C60 H60A 0.9600 . ?
C60 H60B 0.9600 . ?
C60 H60C 0.9600 . ?
C61 H61A 0.9600 . ?
C61 H61B 0.9600 . ?
C61 H61C 0.9600 . ?
C62 C63 1.33(2) . ?
C62 H62 0.9300 . ?
C63 C68 1.42(2) . ?
C63 C64 1.57(2) . ?
C64 C65 1.52(2) . ?
C64 C66 1.58(3) . ?
C64 C67 1.67(2) . ?
C65 H65A 0.9600 . ?
C65 H65B 0.9600 . ?
C65 H65C 0.9600 . ?
C66 H66A 0.9600 . ?
C66 H66B 0.9600 . ?
C66 H66C 0.9600 . ?
C67 H67A 0.9600 . ?
C67 H67B 0.9600 . ?
C67 H67C 0.9600 . ?
C68 H68 0.9300 . ?
Ta1 O5 1.961(8) . ?
Ta1 O1 1.983(12) . ?
Ta1 O3 1.993(9) . ?
Ta1 O2 2.019(10) . ?
Ta1 O4 2.060(10) . ?
Ta1 P1 2.703(4) . ?
Ta1 P2 2.718(4) . ?
O1 H1 0.8200 . ?

loop_
_geom_torsion_atom_site_label_1
_geom_torsion_atom_site_label_2
_geom_torsion_atom_site_label_3
_geom_torsion_atom_site_label_4
_geom_torsion
_geom_torsion_site_symmetry_1
_geom_torsion_site_symmetry_2
_geom_torsion_site_symmetry_3
_geom_torsion_site_symmetry_4
_geom_torsion_publ_flag
C14 C1 C2 O2 -175.6(13) . . . . ?
P1 C1 C2 O2 -2.1(16) . . . . ?
C14 C1 C2 C3 11(2) . . . . ?
P1 C1 C2 C3 -175.9(10) . . . . ?
C1 C2 C3 C8 -13(2) . . . . ?
O2 C2 C3 C8 173.9(13) . . . . ?
C1 C2 C3 C4 177.1(13) . . . . ?
O2 C2 C3 C4 3(2) . . . . ?
C8 C3 C4 C7 6(2) . . . . ?
C2 C3 C4 C7 175.6(13) . . . . ?
C8 C3 C4 C6 125.0(17) . . . . ?
C2 C3 C4 C6 -65.5(18) . . . . ?
C8 C3 C4 C5 -111.8(18) . . . . ?
C2 C3 C4 C5 57.8(17) . . . . ?
C2 C3 C8 C9 9(2) . . . . ?
C4 C3 C8 C9 178.9(14) . . . . ?
C3 C8 C9 C14 -3(2) . . . . ?
C3 C8 C9 C10 177.4(16) . . . . ?
C14 C9 C10 C12 50(2) . . . . ?
C8 C9 C10 C12 -130.4(16) . . . . ?
C14 C9 C10 C11 167.1(17) . . . . ?
C8 C9 C10 C11 -14(2) . . . . ?
C14 C9 C10 C13 -68(2) . . . . ?
C8 C9 C10 C13 111.5(18) . . . . ?
C8 C9 C14 C1 0(2) . . . . ?
C10 C9 C14 C1 179.8(15) . . . . ?
C2 C1 C14 C9 -5(2) . . . . ?
P1 C1 C14 C9 -176.8(12) . . . . ?
C20 C15 C16 C17 -2(3) . . . . ?
P1 C15 C16 C17 176.2(14) . . . . ?
C15 C16 C17 C18 -2(3) . . . . ?
C16 C17 C18 C19 9(3) . . . . ?
C17 C18 C19 C20 -12(3) . . . . ?
C18 C19 C20 C15 8(3) . . . . ?
C16 C15 C20 C19 0(3) . . . . ?
P1 C15 C20 C19 -178.1(13) . . . . ?
C34 C21 C22 O3 166.1(14) . . . . ?
P1 C21 C22 O3 -4.9(19) . . . . ?
C34 C21 C22 C23 -11(2) . . . . ?
P1 C21 C22 C23 178.2(12) . . . . ?
O3 C22 C23 C28 -171.2(14) . . . . ?
C21 C22 C23 C28 6(2) . . . . ?
O3 C22 C23 C24 8(2) . . . . ?
C21 C22 C23 C24 -175.1(15) . . . . ?
C28 C23 C24 C26 -123.7(17) . . . . ?
C22 C23 C24 C26 57(2) . . . . ?
C28 C23 C24 C27 -2(2) . . . . ?
C22 C23 C24 C27 178.9(15) . . . . ?
C28 C23 C24 C25 115.6(17) . . . . ?
C22 C23 C24 C25 -63(2) . . . . ?
C22 C23 C28 C29 -2(3) . . . . ?
C24 C23 C28 C29 178.9(15) . . . . ?
C23 C28 C29 C34 3(2) . . . . ?
C23 C28 C29 C30 -178.2(16) . . . . ?
C34 C29 C30 C31 -125.3(17) . . . . ?
C28 C29 C30 C31 56(2) . . . . ?
C34 C29 C30 C32 118.7(18) . . . . ?
C28 C29 C30 C32 -60(2) . . . . ?
C34 C29 C30 C33 -7(2) . . . . ?
C28 C29 C30 C33 173.7(15) . . . . ?
C22 C21 C34 C29 12(2) . . . . ?
P1 C21 C34 C29 -178.1(11) . . . . ?
C28 C29 C34 C21 -8(2) . . . . ?
C30 C29 C34 C21 173.0(15) . . . . ?
C48 C35 C36 O4 -178.1(15) . . . . ?
P2 C35 C36 O4 -8.7(18) . . . . ?
C48 C35 C36 C37 8(2) . . . . ?
P2 C35 C36 C37 177.2(11) . . . . ?
O4 C36 C37 C42 -179.2(15) . . . . ?
C35 C36 C37 C42 -5(2) . . . . ?
O4 C36 C37 C38 1(2) . . . . ?
C35 C36 C37 C38 175.2(13) . . . . ?
C42 C37 C38 C40 118.6(17) . . . . ?
C36 C37 C38 C40 -62.1(19) . . . . ?
C42 C37 C38 C41 4(2) . . . . ?
C36 C37 C38 C41 -176.9(14) . . . . ?
C42 C37 C38 C39 -118.5(16) . . . . ?
C36 C37 C38 C39 60.9(18) . . . . ?
C36 C37 C42 C43 4(3) . . . . ?
C38 C37 C42 C43 -177.1(14) . . . . ?
C37 C42 C43 C48 -3(2) . . . . ?
C37 C42 C43 C44 -176.7(16) . . . . ?
C42 C43 C44 C47 179.0(15) . . . . ?
C48 C43 C44 C47 6(2) . . . . ?
C42 C43 C44 C46 61.8(19) . . . . ?
C48 C43 C44 C46 -110.9(18) . . . . ?
C42 C43 C44 C45 -61(2) . . . . ?
C48 C43 C44 C45 126.3(18) . . . . ?
C36 C35 C48 C43 -8(2) . . . . ?
P2 C35 C48 C43 -175.9(12) . . . . ?
C42 C43 C48 C35 5(2) . . . . ?
C44 C43 C48 C35 178.1(15) . . . . ?
C54 C49 C50 C51 -2(3) . . . . ?
P2 C49 C50 C51 179.4(16) . . . . ?
C49 C50 C51 C52 -2(3) . . . . ?
C50 C51 C52 C53 6(3) . . . . ?
C51 C52 C53 C54 -7(2) . . . . ?
C52 C53 C54 C49 4(3) . . . . ?
C50 C49 C54 C53 0(3) . . . . ?
P2 C49 C54 C53 178.9(14) . . . . ?
C68 C55 C56 C57 2(2) . . . . ?
P2 C55 C56 C57 -174.1(13) . . . . ?
C68 C55 C56 O5 176.5(12) . . . . ?
P2 C55 C56 O5 0.3(18) . . . . ?
O5 C56 C57 C62 -177.6(14) . . . . ?
C55 C56 C57 C62 -3(3) . . . . ?
O5 C56 C57 C58 8(3) . . . . ?
C55 C56 C57 C58 -178.0(17) . . . . ?
C56 C57 C58 C60 55(3) . . . . ?
C62 C57 C58 C60 -119.1(19) . . . . ?
C56 C57 C58 C61 177.7(18) . . . . ?
C62 C57 C58 C61 4(3) . . . . ?
C56 C57 C58 C59 -67(2) . . . . ?
C62 C57 C58 C59 119.3(19) . . . . ?
C56 C57 C62 C63 3(3) . . . . ?
C58 C57 C62 C63 177.3(19) . . . . ?
C57 C62 C63 C68 -1(3) . . . . ?
C57 C62 C63 C64 177.8(17) . . . . ?
C62 C63 C64 C65 70(2) . . . . ?
C68 C63 C64 C65 -111.3(18) . . . . ?
C62 C63 C64 C66 -65(2) . . . . ?
C68 C63 C64 C66 113.4(19) . . . . ?
C62 C63 C64 C67 -179.6(15) . . . . ?
C68 C63 C64 C67 -1(2) . . . . ?
C56 C55 C68 C63 0(2) . . . . ?
P2 C55 C68 C63 175.8(11) . . . . ?
C62 C63 C68 C55 0(2) . . . . ?
C64 C63 C68 C55 -179.3(14) . . . . ?
C1 C2 O2 Ta1 -16.7(19) . . . . ?
C3 C2 O2 Ta1 156.8(11) . . . . ?
O5 Ta1 O2 C2 -69.5(12) . . . . ?
O1 Ta1 O2 C2 -171.1(13) . . . . ?
O3 Ta1 O2 C2 88.6(12) . . . . ?
O4 Ta1 O2 C2 -174.7(10) . . . . ?
P1 Ta1 O2 C2 18.6(11) . . . . ?
P2 Ta1 O2 C2 -6.4(15) . . . . ?
C21 C22 O3 Ta1 1(2) . . . . ?
C23 C22 O3 Ta1 178.5(10) . . . . ?
O5 Ta1 O3 C22 39.4(17) . . . . ?
O1 Ta1 O3 C22 -140.1(12) . . . . ?
O2 Ta1 O3 C22 -64.2(12) . . . . ?
O4 Ta1 O3 C22 144.5(12) . . . . ?
P1 Ta1 O3 C22 1.6(12) . . . . ?
P2 Ta1 O3 C22 75.8(12) . . . . ?
C35 C36 O4 Ta1 -7(2) . . . . ?
C37 C36 O4 Ta1 167.1(11) . . . . ?
O5 Ta1 O4 C36 81.7(15) . . . . ?
O1 Ta1 O4 C36 -179.1(15) . . . . ?
O3 Ta1 O4 C36 -76.4(15) . . . . ?
O2 Ta1 O4 C36 -175.5(13) . . . . ?
P1 Ta1 O4 C36 -14.4(17) . . . . ?
P2 Ta1 O4 C36 12.6(14) . . . . ?
C57 C56 O5 Ta1 160.5(12) . . . . ?
C55 C56 O5 Ta1 -14(2) . . . . ?
O1 Ta1 O5 C56 -128.1(12) . . . . ?
O3 Ta1 O5 C56 52.4(16) . . . . ?
O2 Ta1 O5 C56 157.5(12) . . . . ?
O4 Ta1 O5 C56 -50.5(12) . . . . ?
P1 Ta1 O5 C56 88.5(12) . . . . ?
P2 Ta1 O5 C56 14.3(11) . . . . ?
C14 C1 P1 C21 80.7(16) . . . . ?
C2 C1 P1 C21 -92.1(11) . . . . ?
C14 C1 P1 C15 -34.7(17) . . . . ?
C2 C1 P1 C15 152.5(11) . . . . ?
C14 C1 P1 Ta1 -176.0(14) . . . . ?
C2 C1 P1 Ta1 11.2(11) . . . . ?
C34 C21 P1 C1 -59.2(15) . . . . ?
C22 C21 P1 C1 111.0(12) . . . . ?
C34 C21 P1 C15 52.1(15) . . . . ?
C22 C21 P1 C15 -137.7(12) . . . . ?
C34 C21 P1 Ta1 -165.4(13) . . . . ?
C22 C21 P1 Ta1 4.8(11) . . . . ?
C20 C15 P1 C1 117.1(15) . . . . ?
C16 C15 P1 C1 -61.0(15) . . . . ?
C20 C15 P1 C21 -0.1(17) . . . . ?
C16 C15 P1 C21 -178.3(13) . . . . ?
C20 C15 P1 Ta1 -122.2(14) . . . . ?
C16 C15 P1 Ta1 59.7(17) . . . . ?
O5 Ta1 P1 C1 76.9(6) . . . . ?
O1 Ta1 P1 C1 -28.2(8) . . . . ?
O3 Ta1 P1 C1 -116.7(6) . . . . ?
O2 Ta1 P1 C1 -12.7(6) . . . . ?
O4 Ta1 P1 C1 176.9(6) . . . . ?
P2 Ta1 P1 C1 150.8(5) . . . . ?
O5 Ta1 P1 C21 -169.5(5) . . . . ?
O1 Ta1 P1 C21 85.4(7) . . . . ?
O3 Ta1 P1 C21 -3.1(5) . . . . ?
O2 Ta1 P1 C21 100.8(5) . . . . ?
O4 Ta1 P1 C21 -69.5(6) . . . . ?
P2 Ta1 P1 C21 -95.6(4) . . . . ?
O5 Ta1 P1 C15 -43.7(9) . . . . ?
O1 Ta1 P1 C15 -148.8(11) . . . . ?
O3 Ta1 P1 C15 122.7(9) . . . . ?
O2 Ta1 P1 C15 -133.4(10) . . . . ?
O4 Ta1 P1 C15 56.3(10) . . . . ?
P2 Ta1 P1 C15 30.1(9) . . . . ?
C68 C55 P2 C49 45.4(15) . . . . ?
C56 C55 P2 C49 -138.7(11) . . . . ?
C68 C55 P2 C35 -65.6(15) . . . . ?
C56 C55 P2 C35 110.3(13) . . . . ?
C68 C55 P2 Ta1 -168.9(13) . . . . ?
C56 C55 P2 Ta1 7.0(12) . . . . ?
C50 C49 P2 C55 -179.1(12) . . . . ?
C54 C49 P2 C55 1.9(14) . . . . ?
C50 C49 P2 C35 -65.8(13) . . . . ?
C54 C49 P2 C35 115.2(12) . . . . ?
C50 C49 P2 Ta1 55.0(14) . . . . ?
C54 C49 P2 Ta1 -124.0(11) . . . . ?
C48 C35 P2 C55 82.5(16) . . . . ?
C36 C35 P2 C55 -86.9(12) . . . . ?
C48 C35 P2 C49 -34.0(15) . . . . ?
C36 C35 P2 C49 156.5(11) . . . . ?
C48 C35 P2 Ta1 -176.8(13) . . . . ?
C36 C35 P2 Ta1 13.7(11) . . . . ?
O5 Ta1 P2 C55 -9.1(5) . . . . ?
O1 Ta1 P2 C55 77.6(8) . . . . ?
O3 Ta1 P2 C55 -175.4(5) . . . . ?
O2 Ta1 P2 C55 -77.2(7) . . . . ?
O4 Ta1 P2 C55 96.8(6) . . . . ?
P1 Ta1 P2 C55 -101.4(5) . . . . ?
O5 Ta1 P2 C49 121.3(7) . . . . ?
O1 Ta1 P2 C49 -152.1(9) . . . . ?
O3 Ta1 P2 C49 -45.1(7) . . . . ?
O2 Ta1 P2 C49 53.2(9) . . . . ?
O4 Ta1 P2 C49 -132.9(7) . . . . ?
P1 Ta1 P2 C49 29.0(7) . . . . ?
O5 Ta1 P2 C35 -117.2(6) . . . . ?
O1 Ta1 P2 C35 -30.5(8) . . . . ?
O3 Ta1 P2 C35 76.5(6) . . . . ?
O2 Ta1 P2 C35 174.7(7) . . . . ?
O4 Ta1 P2 C35 -11.4(6) . . . . ?
P1 Ta1 P2 C35 150.5(5) . . . . ?
